data_7046585
loop_
_publ_author_name
'Hickson, James R.'
'Horsewill, Samuel J.'
'Bamforth, Christopher'
'McGuire, Jake'
'Wilson, Claire'
'Sproules, Stephen'
'Farnaby, Joy H.'

_publ_section_title
;
 The modular synthesis of rare earth-transition metal heterobimetallic
 complexes utilizing a redox-active ligand.
;
_journal_issue 31
_journal_name_full 'Dalton transactions (Cambridge, England : 2003)'
_journal_page_first 10692
_journal_page_last 10701
_journal_paper_doi 10.1039/c8dt01262h
_journal_volume 47
_journal_year 2018
_chemical_formula_moiety 'C27 H9 F18 N2 O8 Y, C4 H10 O'
_chemical_formula_sum 'C31 H19 F18 N2 O9 Y'
_chemical_formula_weight 994.39
_space_group_crystal_system monoclinic
_space_group_IT_number 14
_space_group_name_Hall '-P 2ybc'
_space_group_name_H-M_alt 'P 1 21/c 1'
_symmetry_space_group_name_Hall '-P 2ybc'
_symmetry_space_group_name_H-M 'P 1 21/c 1'
_atom_sites_solution_hydrogens geom
_atom_sites_solution_primary dual
_audit_creation_date 2018-03-23
_audit_creation_method
;
Olex2 1.2
(compiled 2017.08.10 svn.r3458 for OlexSys, GUI svn.r5381)
;
_audit_update_record
;
2018-03-26 deposited with the CCDC.
2018-06-04 downloaded from the CCDC.
;
_cell_angle_alpha 90
_cell_angle_beta 99.1760(10)
_cell_angle_gamma 90
_cell_formula_units_Z 4
_cell_length_a 9.6263(3)
_cell_length_b 22.7963(8)
_cell_length_c 17.0279(6)
_cell_measurement_reflns_used 9949
_cell_measurement_temperature 100
_cell_measurement_theta_max 27.48
_cell_measurement_theta_min 2.32
_cell_volume 3688.9(2)
_computing_cell_refinement 'SAINT V8.37A (Bruker-AXS, 2016)'
_computing_data_collection 'APEX3 Ver. 2016.9-0 (Bruker-AXS, 2016)'
_computing_data_reduction 'APEX3 Ver. 2016.9-0 (Bruker-AXS, 2016)'
_computing_molecular_graphics 'Olex2 (Dolomanov et al., 2009)'
_computing_publication_material 'Olex2 (Dolomanov et al., 2009)'
_computing_structure_refinement 'XL (Sheldrick, 2008)'
_computing_structure_solution 'XT (Sheldrick, 2015)'
_diffrn_ambient_temperature 100
_diffrn_detector 'charge integrating pixel array detector'
_diffrn_detector_area_resol_mean 7.4074
_diffrn_detector_type 'Bruker PHOTON II'
_diffrn_measured_fraction_theta_full 0.998
_diffrn_measured_fraction_theta_max 0.994
_diffrn_measurement_device 'four-circle diffractometer'
_diffrn_measurement_device_type 'Bruker D8 VENTURE'
_diffrn_measurement_method '\f and \w scans'
_diffrn_radiation_collimation 'focusing mirrors'
_diffrn_radiation_monochromator 'multilayer mirror optics'
_diffrn_radiation_type MoK\a
_diffrn_radiation_wavelength 0.71073
_diffrn_reflns_av_R_equivalents 0.0313
_diffrn_reflns_av_unetI/netI 0.0408
_diffrn_reflns_Laue_measured_fraction_full 0.998
_diffrn_reflns_Laue_measured_fraction_max 0.994
_diffrn_reflns_limit_h_max 12
_diffrn_reflns_limit_h_min -12
_diffrn_reflns_limit_k_max 27
_diffrn_reflns_limit_k_min -29
_diffrn_reflns_limit_l_max 20
_diffrn_reflns_limit_l_min -22
_diffrn_reflns_number 25874
_diffrn_reflns_point_group_measured_fraction_full 0.998
_diffrn_reflns_point_group_measured_fraction_max 0.994
_diffrn_reflns_theta_full 25.242
_diffrn_reflns_theta_max 27.494
_diffrn_reflns_theta_min 2.322
_diffrn_source 'microfocus sealed tube'
_diffrn_source_type 'INCOATEC I\ms 3.0'
_diffrn_standards_number 0
_exptl_absorpt_coefficient_mu 1.727
_exptl_absorpt_correction_T_max 0.7456
_exptl_absorpt_correction_T_min 0.5540
_exptl_absorpt_correction_type multi-scan
_exptl_absorpt_process_details
'SADABS-2016/2 (Bruker,2016/2) was used for absorption correction. wR2(int) was 0.1028 before and 0.0482 after correction. The Ratio of minimum to maximum transmission is 0.7430. The \l/2 correction factor is Not present.'
_exptl_crystal_colour green
_exptl_crystal_colour_primary green
_exptl_crystal_density_diffrn 1.791
_exptl_crystal_description column
_exptl_crystal_F_000 1968
_exptl_crystal_size_max 0.27
_exptl_crystal_size_mid 0.05
_exptl_crystal_size_min 0.05
_refine_diff_density_max 0.768
_refine_diff_density_min -1.022
_refine_diff_density_rms 0.105
_refine_ls_extinction_method none
_refine_ls_goodness_of_fit_ref 1.066
_refine_ls_hydrogen_treatment constr
_refine_ls_matrix_type full
_refine_ls_number_parameters 567
_refine_ls_number_reflns 8416
_refine_ls_number_restraints 7
_refine_ls_restrained_S_all 1.066
_refine_ls_R_factor_all 0.0696
_refine_ls_R_factor_gt 0.0538
_refine_ls_shift/su_max 0.001
_refine_ls_shift/su_mean 0.000
_refine_ls_structure_factor_coef Fsqd
_refine_ls_weighting_details 'w=1/[\s^2^(Fo^2^)+(0.0890P)^2^+5.8620P] where P=(Fo^2^+2Fc^2^)/3'
_refine_ls_weighting_scheme calc
_refine_ls_wR_factor_gt 0.1530
_refine_ls_wR_factor_ref 0.1624
_reflns_Friedel_coverage 0.000
_reflns_number_gt 6684
_reflns_number_total 8416
_reflns_threshold_expression 'I > 2\s(I)'
_cod_data_source_file c8dt01262h2.cif
_cod_data_source_block 1a
_cod_depositor_comments 'Adding full bibliography for 7046585--7046591.cif.'
_cod_database_code 7046585
_shelx_shelxl_version_number 2016/6
_shelx_space_group_comment
;
The symmetry employed for this shelxl refinement is uniquely defined
by the following loop, which should always be used as a source of
symmetry information in preference to the above space-group names.
They are only intended as comments.
;
_shelx_estimated_absorpt_t_max 0.919
_shelx_estimated_absorpt_t_min 0.653
_olex2_refinement_description
;
1. Fixed Uiso
 At 1.2 times of:
  All C(H) groups, All C(H,H) groups, All C(H,H,H,H) groups
 At 1.5 times of:
  All C(H,H,H) groups
2. Restrained distances
 O11-C2EA = O11-C3E = O10-C3E = O10-C2EB
 1.43 with sigma of 0.01
 C4E-C3E \\sim C2EA-C1EA \\sim C1EB-C2EB
 with sigma of 0.02
3. Others
 Fixed Sof: H3EC(0.5) H3ED(0.5) H3EA(0.5) H3EB(0.5) C1EA(0.5) H1EA(0.5)
 H1EB(0.5) H1EC(0.5) O10(0.5) C2EA(0.5) H2EA(0.5) H2EB(0.5) O11(0.5) C1EB(0.5)
 H1ED(0.5) H1EE(0.5) H1EF(0.5) C2EB(0.5) H2EC(0.5) H2ED(0.5)
4.a Secondary CH2 refined with riding coordinates:
 C3E(H3EC,H3ED), C3E(H3EA,H3EB), C2EA(H2EA,H2EB), C2EB(H2EC,H2ED)
4.b Me refined with riding coordinates:
 C4E(H4EA,H4EB,H4EC), C1EA(H1EA,H1EB,H1EC), C1EB(H1ED,H1EE,H1EF)
4.c Aromatic/amide H refined with riding coordinates:
 C10(H10), C25(H25), C15(H15), C8(H8), C20(H20), C9(H9), C1(H1), C3(H3), C2(H2)
;
_olex2_submission_special_instructions 'No special instructions were received'

loop_
_space_group_symop_operation_xyz
'x, y, z'
'-x, y+1/2, -z+1/2'
'-x, -y, -z'
'x, -y-1/2, z-1/2'

loop_
_atom_site_label
_atom_site_type_symbol
_atom_site_fract_x
_atom_site_fract_y
_atom_site_fract_z
_atom_site_U_iso_or_equiv
_atom_site_adp_type
_atom_site_occupancy
_atom_site_site_symmetry_order
_atom_site_calc_flag
_atom_site_refinement_flags_posn
_atom_site_refinement_flags_occupancy
_atom_site_disorder_assembly
_atom_site_disorder_group
Y1 Y 0.22870(3) 0.57404(2) 0.70979(2) 0.01917(11) Uani 1 1 d . . . .
F17 F 0.4205(3) 0.37968(11) 0.65399(14) 0.0373(6) Uani 1 1 d . . . .
O5 O 0.3063(3) 0.55977(11) 0.58897(14) 0.0227(5) Uani 1 1 d . . . .
F12 F -0.2064(3) 0.63470(14) 0.54812(15) 0.0494(7) Uani 1 1 d . . . .
O8 O 0.3213(3) 0.48080(11) 0.71828(16) 0.0267(5) Uani 1 1 d . . . .
F11 F -0.1406(3) 0.63941(13) 0.43521(14) 0.0446(6) Uani 1 1 d . . . .
F7 F 0.3242(3) 0.61667(13) 0.40229(15) 0.0479(7) Uani 1 1 d . . . .
O6 O 0.0318(3) 0.58301(12) 0.61327(15) 0.0254(5) Uani 1 1 d . . . .
O3 O 0.1062(3) 0.64683(11) 0.76747(16) 0.0285(6) Uani 1 1 d . . . .
O7 O 0.0623(3) 0.51442(11) 0.75232(15) 0.0272(6) Uani 1 1 d . . . .
O4 O 0.2880(3) 0.66446(11) 0.66092(16) 0.0273(6) Uani 1 1 d . . . .
F13 F -0.1018(3) 0.46870(12) 0.85547(16) 0.0480(7) Uani 1 1 d . . . .
F8 F 0.4892(3) 0.59918(18) 0.49930(16) 0.0621(9) Uani 1 1 d . . . .
F16 F 0.5019(3) 0.39182(14) 0.77640(17) 0.0611(9) Uani 1 1 d . . . .
F9 F 0.3832(3) 0.52831(14) 0.43244(18) 0.0617(8) Uani 1 1 d . . . .
O2 O 0.8728(3) 0.57527(13) 0.97087(19) 0.0395(7) Uani 1 1 d . . . .
F4 F 0.2863(4) 0.81395(12) 0.6230(2) 0.0766(11) Uani 1 1 d . . . .
F3 F 0.0364(4) 0.78561(13) 0.8352(2) 0.0750(11) Uani 1 1 d . . . .
N2 N 0.4894(3) 0.58504(13) 0.75616(18) 0.0251(6) Uani 1 1 d . . . .
F10 F -0.1995(3) 0.55671(13) 0.4785(2) 0.0717(11) Uani 1 1 d . . . .
F15 F -0.1968(3) 0.45671(17) 0.7345(2) 0.0686(10) Uani 1 1 d . . . .
O1 O 0.6850(3) 0.56819(13) 1.07618(18) 0.0418(8) Uani 1 1 d . . . .
F18 F 0.3377(4) 0.32900(12) 0.7404(2) 0.0680(10) Uani 1 1 d . . . .
N1 N 0.3064(3) 0.57240(12) 0.85849(17) 0.0223(6) Uani 1 1 d . . . .
F6 F 0.2882(5) 0.74319(15) 0.54089(18) 0.0820(12) Uani 1 1 d . . . .
F14 F -0.0936(4) 0.38418(13) 0.8028(3) 0.0945(15) Uani 1 1 d . . . .
F5 F 0.4597(3) 0.75726(17) 0.6320(3) 0.0823(12) Uani 1 1 d . . . .
C26 C 0.2769(4) 0.43073(16) 0.7309(2) 0.0261(8) Uani 1 1 d . . . .
C12 C 0.4446(4) 0.57491(14) 0.8901(2) 0.0226(7) Uani 1 1 d . . . .
C7 C 0.6896(4) 0.58314(16) 0.8605(2) 0.0275(8) Uani 1 1 d . . . .
C11 C 0.5437(4) 0.58061(15) 0.8345(2) 0.0238(7) Uani 1 1 d . . . .
F2 F -0.1162(4) 0.72231(19) 0.8002(3) 0.1111(18) Uani 1 1 d . . . .
C4 C 0.4890(4) 0.57439(15) 0.9725(2) 0.0260(8) Uani 1 1 d . . . .
F1 F 0.0415(7) 0.7032(2) 0.8939(2) 0.136(2) Uani 1 1 d . . . .
C10 C 0.5790(4) 0.59209(19) 0.7042(2) 0.0322(9) Uani 1 1 d . . . .
H10 H 0.541291 0.595071 0.649271 0.039 Uiso 1 1 calc R . . .
C14 C 0.1050(4) 0.70170(17) 0.7667(2) 0.0279(8) Uani 1 1 d . . . .
C25 C 0.1461(4) 0.41631(16) 0.7494(2) 0.0289(8) Uani 1 1 d . . . .
H25 H 0.121573 0.376241 0.754035 0.035 Uiso 1 1 calc R . . .
C22 C -0.1341(4) 0.60567(18) 0.4998(2) 0.0299(8) Uani 1 1 d . . . .
C19 C 0.2586(4) 0.57794(16) 0.5207(2) 0.0253(7) Uani 1 1 d . . . .
C6 C 0.7468(4) 0.57786(16) 0.9461(3) 0.0315(9) Uani 1 1 d . . . .
C16 C 0.2555(4) 0.71669(16) 0.6693(2) 0.0253(7) Uani 1 1 d . . . .
C21 C 0.0175(4) 0.59401(16) 0.5398(2) 0.0255(7) Uani 1 1 d . . . .
C15 C 0.1711(4) 0.73934(17) 0.7206(2) 0.0305(8) Uani 1 1 d . . . .
H15 H 0.158617 0.780535 0.724080 0.037 Uiso 1 1 calc R . . .
C27 C 0.3849(4) 0.38214(17) 0.7260(2) 0.0322(8) Uani 1 1 d . . . .
C8 C 0.7788(4) 0.5908(2) 0.8056(3) 0.0364(9) Uani 1 1 d . . . .
H8 H 0.877640 0.592934 0.822368 0.044 Uiso 1 1 calc R . . .
C20 C 0.1204(4) 0.59510(18) 0.4920(2) 0.0287(8) Uani 1 1 d . . . .
H20 H 0.096884 0.607793 0.438373 0.034 Uiso 1 1 calc R . . .
C9 C 0.7232(4) 0.5953(2) 0.7262(3) 0.0387(10) Uani 1 1 d . . . .
H9 H 0.782848 0.600412 0.687302 0.046 Uiso 1 1 calc R . . .
C24 C 0.0508(4) 0.45962(17) 0.7612(2) 0.0265(8) Uani 1 1 d . . . .
C3E C 0.6124(5) 0.74447(17) 0.9412(3) 0.0420(10) Uani 1 1 d D . . .
H3EC H 0.691998 0.756600 0.914551 0.050 Uiso 0.5 1 calc R P A 2
H3ED H 0.588172 0.777548 0.974169 0.050 Uiso 0.5 1 calc R P A 2
H3EA H 0.673832 0.771619 0.916993 0.050 Uiso 0.5 1 calc R P B 1
H3EB H 0.579693 0.765077 0.986052 0.050 Uiso 0.5 1 calc R P B 1
C1 C 0.2121(4) 0.57049(16) 0.9088(2) 0.0270(8) Uani 1 1 d . . . .
H1 H 0.115191 0.567854 0.886845 0.032 Uiso 1 1 calc R . . .
C3 C 0.3895(5) 0.57348(16) 1.0225(2) 0.0319(9) Uani 1 1 d . . . .
H3 H 0.418246 0.573759 1.078545 0.038 Uiso 1 1 calc R . . .
C5 C 0.6419(5) 0.57378(16) 1.0050(2) 0.0306(9) Uani 1 1 d . . . .
C18 C 0.3650(4) 0.5806(2) 0.4629(2) 0.0355(9) Uani 1 1 d . . . .
C2 C 0.2486(5) 0.57216(16) 0.9912(2) 0.0305(8) Uani 1 1 d . . . .
H2 H 0.178631 0.572389 1.024723 0.037 Uiso 1 1 calc R . . .
C23 C -0.0860(5) 0.4419(2) 0.7876(3) 0.0446(11) Uani 1 1 d . . . .
C17 C 0.3201(5) 0.75871(19) 0.6147(3) 0.0404(10) Uani 1 1 d . . . .
C13 C 0.0187(6) 0.7296(2) 0.8250(3) 0.0486(12) Uani 1 1 d . . . .
C4E C 0.4888(5) 0.7283(2) 0.8808(3) 0.0490(12) Uani 1 1 d D . . .
H4EA H 0.436752 0.763905 0.861876 0.074 Uiso 1 1 calc R . . .
H4EB H 0.521088 0.708530 0.835986 0.074 Uiso 1 1 calc R . . .
H4EC H 0.427042 0.701995 0.904977 0.074 Uiso 1 1 calc R . . .
C1EA C 0.7821(12) 0.7265(6) 1.1062(6) 0.056(3) Uani 0.5 1 d D P C 1
H1EA H 0.869992 0.736388 1.141190 0.085 Uiso 0.5 1 calc R P C 1
H1EB H 0.719764 0.760769 1.100478 0.085 Uiso 0.5 1 calc R P C 1
H1EC H 0.735824 0.693963 1.129374 0.085 Uiso 0.5 1 calc R P C 1
O10 O 0.6509(6) 0.6935(2) 0.9905(3) 0.0272(12) Uiso 0.5 1 d D P D 2
C2EA C 0.8134(11) 0.7090(4) 1.0270(5) 0.041(2) Uani 0.5 1 d D P C 1
H2EA H 0.862463 0.741825 1.004947 0.049 Uiso 0.5 1 calc R P C 1
H2EB H 0.878498 0.675123 1.033797 0.049 Uiso 0.5 1 calc R P C 1
O11 O 0.6915(6) 0.6935(2) 0.9705(4) 0.0341(14) Uiso 0.5 1 d D P C 1
C1EB C 0.8958(11) 0.7186(5) 1.0463(6) 0.047(2) Uani 0.5 1 d D P D 2
H1ED H 0.955796 0.726833 1.097239 0.071 Uiso 0.5 1 calc R P D 2
H1EE H 0.932488 0.684391 1.021414 0.071 Uiso 0.5 1 calc R P D 2
H1EF H 0.895207 0.752658 1.011191 0.071 Uiso 0.5 1 calc R P D 2
C2EB C 0.7485(10) 0.7061(4) 1.0604(5) 0.039(2) Uani 0.5 1 d D P D 2
H2EC H 0.751064 0.672411 1.097239 0.047 Uiso 0.5 1 calc R P D 2
H2ED H 0.713853 0.740549 1.087035 0.047 Uiso 0.5 1 calc R P D 2

loop_
_atom_site_aniso_label
_atom_site_aniso_U_11
_atom_site_aniso_U_22
_atom_site_aniso_U_33
_atom_site_aniso_U_23
_atom_site_aniso_U_13
_atom_site_aniso_U_12
Y1 0.01870(17) 0.02011(18) 0.01783(17) 0.00039(12) 0.00032(12) -0.00043(13)
F17 0.0392(13) 0.0417(14) 0.0318(12) -0.0038(10) 0.0082(10) 0.0121(11)
O5 0.0246(12) 0.0250(12) 0.0181(12) -0.0009(10) 0.0026(10) 0.0020(10)
F12 0.0351(13) 0.077(2) 0.0356(13) 0.0068(13) 0.0036(11) 0.0219(14)
O8 0.0260(13) 0.0232(12) 0.0303(13) 0.0020(11) 0.0022(11) 0.0004(10)
F11 0.0361(13) 0.0652(17) 0.0298(12) 0.0138(12) -0.0032(10) 0.0123(12)
F7 0.0405(14) 0.0735(19) 0.0314(13) 0.0212(13) 0.0106(11) 0.0064(13)
O6 0.0200(12) 0.0353(14) 0.0200(12) -0.0019(10) 0.0003(10) -0.0005(10)
O3 0.0282(13) 0.0258(13) 0.0301(14) 0.0066(11) 0.0002(11) 0.0036(11)
O7 0.0277(13) 0.0242(13) 0.0283(13) 0.0005(10) -0.0004(11) -0.0028(11)
O4 0.0266(13) 0.0229(13) 0.0326(14) -0.0024(11) 0.0054(11) -0.0020(10)
F13 0.0611(17) 0.0449(15) 0.0467(15) 0.0053(12) 0.0351(13) 0.0021(13)
F8 0.0298(13) 0.126(3) 0.0297(13) 0.0087(16) 0.0024(11) -0.0149(16)
F16 0.0597(18) 0.0672(19) 0.0448(16) -0.0164(14) -0.0268(14) 0.0357(16)
F9 0.075(2) 0.0634(19) 0.0546(18) -0.0059(15) 0.0357(16) 0.0197(17)
O2 0.0297(15) 0.0413(16) 0.0412(17) -0.0010(13) -0.0137(13) 0.0032(13)
F4 0.109(3) 0.0260(14) 0.111(3) 0.0150(16) 0.068(2) 0.0029(16)
F3 0.109(3) 0.0393(16) 0.091(3) -0.0196(16) 0.060(2) 0.0060(17)
N2 0.0235(15) 0.0273(15) 0.0225(15) -0.0008(12) -0.0026(12) -0.0004(12)
F10 0.0398(16) 0.0374(15) 0.122(3) -0.0002(17) -0.0361(18) -0.0074(13)
F15 0.0333(15) 0.102(3) 0.072(2) -0.027(2) 0.0106(14) -0.0266(16)
O1 0.0474(18) 0.0455(18) 0.0265(15) -0.0014(13) -0.0124(13) 0.0094(14)
F18 0.079(2) 0.0253(13) 0.112(3) 0.0206(15) 0.053(2) 0.0135(14)
N1 0.0264(15) 0.0194(14) 0.0191(14) -0.0001(11) -0.0019(12) 0.0017(12)
F6 0.145(4) 0.062(2) 0.0434(18) 0.0096(16) 0.028(2) -0.041(2)
F14 0.099(3) 0.0284(15) 0.182(4) -0.009(2) 0.102(3) -0.0203(16)
F5 0.0503(19) 0.075(2) 0.129(3) 0.022(2) 0.036(2) -0.0156(17)
C26 0.0294(18) 0.0252(18) 0.0212(17) 0.0023(14) -0.0032(14) 0.0017(15)
C12 0.0279(18) 0.0163(15) 0.0214(17) -0.0016(13) -0.0026(14) 0.0011(14)
C7 0.0224(17) 0.0250(18) 0.032(2) 0.0008(15) -0.0047(15) -0.0011(14)
C11 0.0254(17) 0.0189(16) 0.0247(18) -0.0003(13) -0.0033(14) 0.0011(14)
F2 0.063(2) 0.092(3) 0.196(5) -0.053(3) 0.076(3) -0.003(2)
C4 0.0334(19) 0.0205(16) 0.0219(17) 0.0001(13) -0.0019(15) 0.0015(15)
F1 0.266(7) 0.100(3) 0.063(2) 0.030(2) 0.095(3) 0.105(4)
C10 0.0233(18) 0.049(2) 0.0234(18) 0.0019(17) -0.0003(15) -0.0035(17)
C14 0.0323(19) 0.0303(19) 0.0204(17) -0.0025(15) 0.0023(15) 0.0089(16)
C25 0.039(2) 0.0218(17) 0.0250(18) -0.0033(14) 0.0021(16) -0.0050(16)
C22 0.0254(18) 0.036(2) 0.0266(19) 0.0037(16) -0.0014(15) -0.0008(16)
C19 0.0249(17) 0.0296(19) 0.0206(17) -0.0023(14) 0.0013(14) -0.0004(15)
C6 0.031(2) 0.0238(18) 0.036(2) -0.0004(16) -0.0085(17) 0.0002(15)
C16 0.0225(17) 0.0249(18) 0.0277(18) 0.0015(15) 0.0018(14) -0.0029(14)
C21 0.0261(18) 0.0250(17) 0.0230(17) -0.0006(14) -0.0035(14) -0.0011(15)
C15 0.033(2) 0.0247(18) 0.032(2) 0.0011(16) 0.0022(16) 0.0053(16)
C27 0.036(2) 0.0253(19) 0.035(2) 0.0028(16) 0.0040(17) 0.0036(16)
C8 0.0243(19) 0.042(2) 0.041(2) 0.0019(19) -0.0024(17) -0.0012(17)
C20 0.0259(18) 0.038(2) 0.0208(17) 0.0048(16) 0.0002(14) -0.0001(16)
C9 0.025(2) 0.058(3) 0.033(2) 0.005(2) 0.0055(17) -0.0015(19)
C24 0.0300(19) 0.0319(19) 0.0181(16) -0.0016(14) 0.0051(14) -0.0079(16)
C3E 0.046(3) 0.028(2) 0.049(3) 0.0016(19) -0.003(2) -0.0028(19)
C1 0.0298(19) 0.0265(18) 0.0255(18) 0.0032(15) 0.0065(15) 0.0027(15)
C3 0.046(2) 0.0261(19) 0.0211(18) 0.0009(15) -0.0009(17) 0.0037(17)
C5 0.040(2) 0.0234(18) 0.0245(19) -0.0027(14) -0.0083(16) 0.0037(16)
C18 0.031(2) 0.055(3) 0.0203(18) -0.0004(18) 0.0024(15) 0.0040(19)
C2 0.045(2) 0.0290(19) 0.0187(17) 0.0013(15) 0.0081(16) 0.0020(17)
C23 0.050(3) 0.034(2) 0.055(3) -0.011(2) 0.026(2) -0.013(2)
C17 0.049(3) 0.027(2) 0.049(3) 0.0002(19) 0.019(2) -0.0036(19)
C13 0.065(3) 0.040(3) 0.048(3) 0.010(2) 0.032(2) 0.018(2)
C4E 0.056(3) 0.031(2) 0.053(3) 0.000(2) -0.013(2) -0.001(2)
C1EA 0.050(6) 0.074(8) 0.044(6) 0.012(6) 0.006(5) -0.007(6)
C2EA 0.042(6) 0.038(5) 0.041(6) -0.005(4) 0.005(5) -0.006(5)
C1EB 0.039(5) 0.048(6) 0.050(6) -0.001(5) -0.008(5) -0.007(5)
C2EB 0.054(6) 0.044(5) 0.017(4) -0.001(4) -0.001(4) -0.017(5)

loop_
_atom_type_symbol
_atom_type_description
_atom_type_scat_dispersion_real
_atom_type_scat_dispersion_imag
_atom_type_scat_source
C C 0.0033 0.0016 'International Tables Vol C Tables 4.2.6.8 and 6.1.1.4'
H H 0.0000 0.0000 'International Tables Vol C Tables 4.2.6.8 and 6.1.1.4'
F F 0.0171 0.0103 'International Tables Vol C Tables 4.2.6.8 and 6.1.1.4'
N N 0.0061 0.0033 'International Tables Vol C Tables 4.2.6.8 and 6.1.1.4'
O O 0.0106 0.0060 'International Tables Vol C Tables 4.2.6.8 and 6.1.1.4'
Y Y -2.7962 3.5667 'International Tables Vol C Tables 4.2.6.8 and 6.1.1.4'

loop_
_geom_angle_atom_site_label_1
_geom_angle_atom_site_label_2
_geom_angle_atom_site_label_3
_geom_angle
O5 Y1 O3 136.58(9)
O5 Y1 O4 71.05(9)
O5 Y1 N2 81.17(10)
O5 Y1 N1 143.28(9)
O8 Y1 O5 75.52(9)
O8 Y1 O6 113.08(9)
O8 Y1 O3 147.65(9)
O8 Y1 O7 73.57(9)
O8 Y1 O4 136.54(9)
O8 Y1 N2 73.48(10)
O8 Y1 N1 82.73(9)
O6 Y1 O5 74.06(9)
O6 Y1 O3 79.91(9)
O6 Y1 O4 83.54(9)
O6 Y1 N2 151.24(10)
O6 Y1 N1 142.48(10)
O3 Y1 N2 109.95(10)
O3 Y1 N1 71.22(9)
O7 Y1 O5 122.29(9)
O7 Y1 O6 75.13(9)
O7 Y1 O3 82.19(9)
O7 Y1 O4 149.01(9)
O7 Y1 N2 131.89(10)
O7 Y1 N1 77.61(9)
O4 Y1 O3 72.01(9)
O4 Y1 N2 74.64(10)
O4 Y1 N1 108.75(9)
N2 Y1 N1 64.29(10)
C19 O5 Y1 130.9(2)
C26 O8 Y1 135.6(2)
C21 O6 Y1 132.1(2)
C14 O3 Y1 135.1(3)
C24 O7 Y1 134.3(2)
C16 O4 Y1 136.5(2)
C11 N2 Y1 120.6(2)
C10 N2 Y1 121.2(2)
C10 N2 C11 118.1(3)
C12 N1 Y1 120.9(2)
C1 N1 Y1 121.2(2)
C1 N1 C12 117.9(3)
O8 C26 C25 127.2(4)
O8 C26 C27 113.4(3)
C25 C26 C27 119.4(3)
N1 C12 C11 116.7(3)
N1 C12 C4 121.5(4)
C4 C12 C11 121.8(3)
C11 C7 C6 120.3(4)
C8 C7 C11 119.4(4)
C8 C7 C6 120.3(4)
N2 C11 C12 117.2(3)
N2 C11 C7 121.1(4)
C7 C11 C12 121.7(3)
C12 C4 C5 119.9(4)
C3 C4 C12 119.2(4)
C3 C4 C5 120.9(3)
N2 C10 H10 118.2
N2 C10 C9 123.5(4)
C9 C10 H10 118.2
O3 C14 C15 128.4(4)
O3 C14 C13 114.4(4)
C15 C14 C13 117.2(4)
C26 C25 H25 119.6
C24 C25 C26 120.8(3)
C24 C25 H25 119.6
F12 C22 F11 105.1(3)
F12 C22 C21 111.5(3)
F11 C22 C21 112.5(3)
F10 C22 F12 108.7(4)
F10 C22 F11 107.8(3)
F10 C22 C21 111.0(3)
O5 C19 C20 127.3(4)
O5 C19 C18 115.2(3)
C20 C19 C18 117.5(3)
O2 C6 C7 122.6(4)
O2 C6 C5 119.4(4)
C7 C6 C5 117.9(3)
O4 C16 C15 127.8(4)
O4 C16 C17 113.2(3)
C15 C16 C17 119.0(3)
O6 C21 C22 114.9(3)
O6 C21 C20 127.8(3)
C20 C21 C22 117.2(3)
C14 C15 H15 120.1
C16 C15 C14 119.7(4)
C16 C15 H15 120.1
F17 C27 F18 106.1(3)
F17 C27 C26 111.0(3)
F16 C27 F17 106.7(3)
F16 C27 F18 108.3(4)
F16 C27 C26 111.1(3)
F18 C27 C26 113.2(3)
C7 C8 H8 120.3
C9 C8 C7 119.3(4)
C9 C8 H8 120.3
C19 C20 H20 119.3
C21 C20 C19 121.4(3)
C21 C20 H20 119.3
C10 C9 H9 120.7
C8 C9 C10 118.6(4)
C8 C9 H9 120.7
O7 C24 C25 127.9(4)
O7 C24 C23 113.3(4)
C25 C24 C23 118.8(4)
H3EC C3E H3ED 108.5
H3EA C3E H3EB 108.0
C4E C3E H3EC 110.2
C4E C3E H3ED 110.2
C4E C3E H3EA 109.4
C4E C3E H3EB 109.4
O10 C3E H3EC 110.2
O10 C3E H3ED 110.2
O10 C3E C4E 107.7(4)
O11 C3E H3EA 109.4
O11 C3E H3EB 109.4
O11 C3E C4E 111.2(4)
N1 C1 H1 118.2
N1 C1 C2 123.6(4)
C2 C1 H1 118.2
C4 C3 H3 120.0
C2 C3 C4 120.0(4)
C2 C3 H3 120.0
O1 C5 C4 121.9(4)
O1 C5 C6 119.9(4)
C4 C5 C6 118.1(3)
F7 C18 C19 112.2(3)
F8 C18 F7 107.3(4)
F8 C18 C19 111.0(3)
F9 C18 F7 107.1(3)
F9 C18 F8 107.8(4)
F9 C18 C19 111.2(4)
C1 C2 H2 121.1
C3 C2 C1 117.8(4)
C3 C2 H2 121.1
F13 C23 F14 105.2(4)
F13 C23 C24 111.0(4)
F15 C23 F13 106.5(4)
F15 C23 F14 108.5(4)
F15 C23 C24 111.9(4)
F14 C23 C24 113.3(4)
F4 C17 F5 105.0(4)
F4 C17 C16 113.7(4)
F6 C17 F4 110.0(4)
F6 C17 F5 106.5(4)
F6 C17 C16 111.2(4)
F5 C17 C16 110.1(4)
F3 C13 F2 105.7(4)
F3 C13 F1 109.5(5)
F3 C13 C14 115.0(4)
F2 C13 C14 110.6(4)
F1 C13 F2 104.3(5)
F1 C13 C14 111.1(4)
C3E C4E H4EA 109.5
C3E C4E H4EB 109.5
C3E C4E H4EC 109.5
H4EA C4E H4EB 109.5
H4EA C4E H4EC 109.5
H4EB C4E H4EC 109.5
H1EA C1EA H1EB 109.5
H1EA C1EA H1EC 109.5
H1EB C1EA H1EC 109.5
C2EA C1EA H1EA 109.5
C2EA C1EA H1EB 109.5
C2EA C1EA H1EC 109.5
C2EB O10 C3E 113.3(6)
C1EA C2EA H2EA 108.7
C1EA C2EA H2EB 108.7
H2EA C2EA H2EB 107.6
O11 C2EA C1EA 114.3(9)
O11 C2EA H2EA 108.7
O11 C2EA H2EB 108.7
C3E O11 C2EA 111.4(6)
H1ED C1EB H1EE 109.5
H1ED C1EB H1EF 109.5
H1EE C1EB H1EF 109.5
C2EB C1EB H1ED 109.5
C2EB C1EB H1EE 109.5
C2EB C1EB H1EF 109.5
O10 C2EB C1EB 114.7(9)
O10 C2EB H2EC 108.6
O10 C2EB H2ED 108.6
C1EB C2EB H2EC 108.6
C1EB C2EB H2ED 108.6
H2EC C2EB H2ED 107.6

loop_
_geom_bond_atom_site_label_1
_geom_bond_atom_site_label_2
_geom_bond_distance
Y1 O5 2.321(2)
Y1 O8 2.301(3)
Y1 O6 2.311(2)
Y1 O3 2.341(3)
Y1 O7 2.304(3)
Y1 O4 2.328(3)
Y1 N2 2.520(3)
Y1 N1 2.523(3)
F17 C27 1.327(5)
O5 C19 1.251(4)
F12 C22 1.335(5)
O8 C26 1.250(4)
F11 C22 1.336(4)
F7 C18 1.330(5)
O6 C21 1.262(4)
O3 C14 1.251(5)
O7 C24 1.265(5)
O4 C16 1.245(4)
F13 C23 1.337(5)
F8 C18 1.325(5)
F16 C27 1.321(5)
F9 C18 1.322(5)
O2 C6 1.221(5)
F4 C17 1.314(5)
F3 C13 1.296(6)
N2 C11 1.357(5)
N2 C10 1.341(5)
F10 C22 1.304(5)
F15 C23 1.327(6)
O1 C5 1.223(5)
F18 C27 1.330(5)
N1 C12 1.354(5)
N1 C1 1.344(5)
F6 C17 1.294(6)
F14 C23 1.346(6)
F5 C17 1.329(6)
C26 C25 1.385(6)
C26 C27 1.530(5)
C12 C11 1.453(5)
C12 C4 1.400(5)
C7 C11 1.405(5)
C7 C6 1.478(6)
C7 C8 1.378(6)
F2 C13 1.310(7)
C4 C3 1.379(6)
C4 C5 1.488(6)
F1 C13 1.305(6)
C10 H10 0.9500
C10 C9 1.381(5)
C14 C15 1.385(6)
C14 C13 1.531(6)
C25 H25 0.9500
C25 C24 1.384(6)
C22 C21 1.532(5)
C19 C20 1.398(5)
C19 C18 1.530(6)
C6 C5 1.536(6)
C16 C15 1.383(6)
C16 C17 1.535(6)
C21 C20 1.380(5)
C15 H15 0.9500
C8 H8 0.9500
C8 C9 1.376(6)
C20 H20 0.9500
C9 H9 0.9500
C24 C23 1.512(6)
C3E H3EC 0.9900
C3E H3ED 0.9900
C3E H3EA 0.9900
C3E H3EB 0.9900
C3E C4E 1.489(6)
C3E O10 1.448(6)
C3E O11 1.435(6)
C1 H1 0.9500
C1 C2 1.392(5)
C3 H3 0.9500
C3 C2 1.376(6)
C2 H2 0.9500
C4E H4EA 0.9800
C4E H4EB 0.9800
C4E H4EC 0.9800
C1EA H1EA 0.9800
C1EA H1EB 0.9800
C1EA H1EC 0.9800
C1EA C2EA 1.483(11)
O10 C2EB 1.424(7)
C2EA H2EA 0.9900
C2EA H2EB 0.9900
C2EA O11 1.437(8)
C1EB H1ED 0.9800
C1EB H1EE 0.9800
C1EB H1EF 0.9800
C1EB C2EB 1.503(11)
C2EB H2EC 0.9900
C2EB H2ED 0.9900

loop_
_geom_torsion_atom_site_label_1
_geom_torsion_atom_site_label_2
_geom_torsion_atom_site_label_3
_geom_torsion_atom_site_label_4
_geom_torsion
Y1 O5 C19 C20 -24.0(6)
Y1 O5 C19 C18 156.8(3)
Y1 O8 C26 C25 -4.0(6)
Y1 O8 C26 C27 177.2(2)
Y1 O6 C21 C22 -170.7(2)
Y1 O6 C21 C20 11.2(6)
Y1 O3 C14 C15 8.3(6)
Y1 O3 C14 C13 -171.6(3)
Y1 O7 C24 C25 2.7(6)
Y1 O7 C24 C23 -177.0(3)
Y1 O4 C16 C15 5.4(6)
Y1 O4 C16 C17 -174.7(3)
Y1 N2 C11 C12 -5.6(4)
Y1 N2 C11 C7 176.1(3)
Y1 N2 C10 C9 -176.5(4)
Y1 N1 C12 C11 2.1(4)
Y1 N1 C12 C4 179.6(2)
Y1 N1 C1 C2 -177.0(3)
O5 C19 C20 C21 0.7(6)
O5 C19 C18 F7 -159.6(3)
O5 C19 C18 F8 -39.6(5)
O5 C19 C18 F9 80.5(4)
F12 C22 C21 O6 36.2(5)
F12 C22 C21 C20 -145.5(4)
O8 C26 C25 C24 -4.5(6)
O8 C26 C27 F17 -61.5(4)
O8 C26 C27 F16 57.2(5)
O8 C26 C27 F18 179.3(4)
F11 C22 C21 O6 154.0(3)
F11 C22 C21 C20 -27.7(5)
O6 C21 C20 C19 6.1(6)
O3 C14 C15 C16 -2.7(6)
O3 C14 C13 F3 168.3(4)
O3 C14 C13 F2 -72.1(5)
O3 C14 C13 F1 43.2(7)
O7 C24 C23 F13 -57.1(5)
O7 C24 C23 F15 61.7(5)
O7 C24 C23 F14 -175.3(4)
O4 C16 C15 C14 -4.0(6)
O4 C16 C17 F4 179.9(4)
O4 C16 C17 F6 55.1(5)
O4 C16 C17 F5 -62.6(5)
O2 C6 C5 O1 0.3(6)
O2 C6 C5 C4 -177.3(3)
N2 C10 C9 C8 0.2(7)
F10 C22 C21 O6 -85.1(4)
F10 C22 C21 C20 93.2(4)
N1 C12 C11 N2 2.3(5)
N1 C12 C11 C7 -179.5(3)
N1 C12 C4 C3 -2.4(5)
N1 C12 C4 C5 176.5(3)
N1 C1 C2 C3 -2.7(6)
C26 C25 C24 O7 5.1(6)
C26 C25 C24 C23 -175.3(4)
C12 N1 C1 C2 1.4(5)
C12 C4 C3 C2 1.0(5)
C12 C4 C5 O1 -173.5(4)
C12 C4 C5 C6 4.0(5)
C7 C6 C5 O1 178.5(4)
C7 C6 C5 C4 1.0(5)
C7 C8 C9 C10 0.2(7)
C11 N2 C10 C9 -0.2(6)
C11 C12 C4 C3 175.0(3)
C11 C12 C4 C5 -6.1(5)
C11 C7 C6 O2 174.2(4)
C11 C7 C6 C5 -4.0(5)
C11 C7 C8 C9 -0.6(6)
C4 C12 C11 N2 -175.2(3)
C4 C12 C11 C7 3.0(5)
C4 C3 C2 C1 1.4(5)
C10 N2 C11 C12 178.0(3)
C10 N2 C11 C7 -0.2(5)
C25 C26 C27 F17 119.7(4)
C25 C26 C27 F16 -121.7(4)
C25 C26 C27 F18 0.5(5)
C25 C24 C23 F13 123.2(4)
C25 C24 C23 F15 -118.0(4)
C25 C24 C23 F14 5.0(6)
C22 C21 C20 C19 -172.0(4)
C6 C7 C11 N2 -179.6(3)
C6 C7 C11 C12 2.2(5)
C6 C7 C8 C9 179.6(4)
C15 C14 C13 F3 -11.6(6)
C15 C14 C13 F2 107.9(5)
C15 C14 C13 F1 -136.7(5)
C15 C16 C17 F4 -0.1(6)
C15 C16 C17 F6 -124.9(4)
C15 C16 C17 F5 117.3(4)
C27 C26 C25 C24 174.2(3)
C8 C7 C11 N2 0.6(6)
C8 C7 C11 C12 -177.6(4)
C8 C7 C6 O2 -6.0(6)
C8 C7 C6 C5 175.8(4)
C20 C19 C18 F7 21.1(5)
C20 C19 C18 F8 141.2(4)
C20 C19 C18 F9 -98.8(4)
C3E O10 C2EB C1EB -72.6(10)
C1 N1 C12 C11 -176.3(3)
C1 N1 C12 C4 1.2(5)
C3 C4 C5 O1 5.4(6)
C3 C4 C5 C6 -177.1(3)
C5 C4 C3 C2 -177.9(3)
C18 C19 C20 C21 179.8(4)
C17 C16 C15 C14 176.1(4)
C13 C14 C15 C16 177.2(4)
C4E C3E O10 C2EB -167.7(7)
C4E C3E O11 C2EA 178.2(7)
C1EA C2EA O11 C3E 74.6(11)
